data_7240874
loop_
_publ_author_name
'Dittrich, Birger'
'Sever, Christoph'
'Luebben, Jens'

_publ_section_title
;
 Disappearing Disorder
;
_journal_name_full CrystEngComm
_journal_paper_doi 10.1039/D0CE00300J
_journal_year 2020
_chemical_formula_sum 'C12 H19 N3 O5 S'
_chemical_formula_weight 317.36
_chemical_name_systematic 'Imipenem monohydrate'
_chemical_properties_physical Heat-sensitive
_space_group_crystal_system orthorhombic
_space_group_IT_number 19
_space_group_name_Hall 'P 2ac 2ab'
_space_group_name_H-M_alt 'P 21 21 21'
_atom_sites_solution_hydrogens mixed
_audit_conform_dict_location ftp://ftp.iucr.org/pub/cif_core.dic
_audit_conform_dict_name cif_core.dic
_audit_conform_dict_version 2.3
_audit_creation_date '20-Mar-03 T08:16:19-00:00'
_audit_creation_method 'XD routine XDCIF'
_audit_update_record
;
2020-07-05 deposited with the CCDC.	2020-07-09 downloaded from the CCDC.
;
_cell_angle_alpha 90
_cell_angle_beta 90
_cell_angle_gamma 90
_cell_formula_units_Z 4
_cell_length_a 8.19(3)
_cell_length_b 11.054(2)
_cell_length_c 15.31(6)
_cell_measurement_reflns_used 23396
_cell_measurement_temperature 80K(2)
_cell_measurement_theta_max 19.2
_cell_measurement_theta_min 1.5
_cell_volume 1386(7)
_computing_molecular_graphics 'H\"ubschle, (2011)'
_computing_publication_material 'L\"ubben, (to be published)'
_computing_structure_refinement
;
Dittrich et al, (2013)
Volkov et al, (2006)
;
_diffrn_ambient_temperature 80K(2)
_diffrn_measured_fraction_theta_full 0.993
_diffrn_measured_fraction_theta_max 0.989
_diffrn_measurement_device_type Synchrotron
_diffrn_radiation_type synchrotron
_diffrn_radiation_wavelength 0.460
_diffrn_reflns_av_R_equivalents 0.0551
_diffrn_reflns_av_unetI/netI 0.0229
_diffrn_reflns_Laue_measured_fraction_full 0.993
_diffrn_reflns_Laue_measured_fraction_max 0.989
_diffrn_reflns_limit_h_max 11
_diffrn_reflns_limit_h_min -11
_diffrn_reflns_limit_k_max 15
_diffrn_reflns_limit_k_min -15
_diffrn_reflns_limit_l_max 21
_diffrn_reflns_limit_l_min -21
_diffrn_reflns_number 2378
_diffrn_reflns_point_group_measured_fraction_full 0.578
_diffrn_reflns_point_group_measured_fraction_max 0.564
_diffrn_reflns_theta_full 16.022
_diffrn_reflns_theta_max 19.167
_diffrn_reflns_theta_min 1.471
_exptl_absorpt_coefficient_mu 0.096
_exptl_absorpt_correction_T_max 0.7438
_exptl_absorpt_correction_T_min 0.6836
_exptl_absorpt_correction_type empirical
_exptl_absorpt_process_details
;
SADABS version 2015/1 (G. M. Sheldrick, 2015)
;
_exptl_crystal_density_diffrn 1.521
_exptl_crystal_description plate
_exptl_crystal_F_000 672
_exptl_crystal_size_max 0.09
_exptl_crystal_size_mid 0.0045
_exptl_crystal_size_min 0.0011
_refine_diff_density_max 0.385
_refine_diff_density_min -0.622
_refine_diff_density_rms 0.061
_refine_ls_abs_structure_details
;
No quotients, so Flack parameter determined 
by classical intensity fit 
;
_refine_ls_abs_structure_Flack 0.4(2)
_refine_ls_extinction_method none
_refine_ls_goodness_of_fit_ref 2.353
_refine_ls_matrix_type full
_refine_ls_number_parameters 190
_refine_ls_number_reflns 2234
_refine_ls_number_restraints 0
_refine_ls_R_factor_all 0.034
_refine_ls_R_factor_gt 0.028
_refine_ls_shift/su_max 0
_refine_ls_structure_factor_coef Fsqd
_refine_ls_weighting_details
;
calc w2 = 1/[s^2^(Fo^2^)] 
;
_refine_ls_weighting_scheme calc
_refine_ls_wR_factor_ref 0.055
_reflns_Friedel_coverage 0.000
_reflns_Friedel_fraction_full 0.000
_reflns_Friedel_fraction_max 0.000
_reflns_number_gt 2233
_reflns_number_total 2378
_reflns_threshold_expression 'I > 2\s(I)'
_cod_data_source_file d0ce00300j2.cif
_cod_data_source_block imi_80
_cod_original_cell_volume 1386(8)
_cod_database_code 7240874

loop_
_space_group_symop_id
_space_group_symop_operation_xyz
1 +X,+Y,+Z
2 1/2-X,-Y,1/2+Z
3 -X,1/2+Y,1/2-Z
4 1/2+X,1/2-Y,-Z

loop_
_atom_local_axes_atom_label
_atom_local_axes_atom0
_atom_local_axes_ax1
_atom_local_axes_atom1
_atom_local_axes_atom2
_atom_local_axes_ax2
S(1) DUM1 Z S(1) C(2) Y
O(1) C(6) Z O(1) N(1) Y
O(2) C(7) X O(2) O(3) Y
O(3) C(7) X O(3) O(2) Y
O(4) C(11) X O(4) H(4O) Y
O(1W) DUM2 Z O(1W) H(2W) Y
N(1) DUM3 Z N(1) C(6) Y
N(2) C(10) X N(2) C(9) Y
N(3) C(10) Z N(3) H(31N) Y
C(1) C(2) X C(1) N(1) Y
C(2) S(1) X C(2) C(1) Y
C(3) DUM4 Z C(3) C(2) Y
C(4) N(1) X C(4) H(4A) Y
C(5) H(5) Z C(5) C(11) X
C(6) O(1) X C(6) N(1) Y
C(7) O(2) X C(7) O(3) Y
C(8) S(1) X C(8) C(9) Y
C(9) N(2) X C(9) C(8) Y
C(10) N(3) X C(10) N(2) Y
C(11) O(4) X C(11) C(12) Y
C(12) C(11) Z C(12) H(12C) X
H(4O) O(4) Z H(4O) C(11) Y
H(1W) O(1W) Z H(1W) H(2W) Y
H(2W) O(1W) Z H(2W) H(1W) Y
H(2) N(2) Z H(2) C(10) Y
H(31N) N(3) Z H(31N) C(10) Y
H(32N) N(3) Z H(32N) C(10) Y
H(3A) C(3) Z H(3A) C(2) Y
H(3B) C(3) Z H(3B) C(2) Y
H(4A) C(4) Z H(4A) N(1) Y
H(5) C(5) Z H(5) C(11) Y
H(8A) C(8) Z H(8A) S(1) Y
H(8B) C(8) Z H(8B) S(1) Y
H(9A) C(9) Z H(9A) N(2) Y
H(9B) C(9) Z H(9B) N(2) Y
H(10) C(10) Z H(10) N(3) Y
H(11) C(11) Z H(11) O(4) Y
H(12A) C(12) Z H(12A) C(11) Y
H(12B) C(12) Z H(12B) C(11) Y
H(12C) C(12) Z H(12C) C(11) Y

loop_
_atom_site_label
_atom_site_type_symbol
_atom_site_fract_x
_atom_site_fract_y
_atom_site_fract_z
_atom_site_U_iso_or_equiv
_atom_site_adp_type
_atom_site_occupancy
_atom_site_symmetry_multiplicity
S(1) S 0.47076(5) 0.50573(3) 0.45479(3) 0.008 Uani 1 4
O(1) O 0.57985(17) 0.90450(11) 0.65187(9) 0.013 Uani 1 4
O(2) O 0.35008(17) 0.67862(11) 0.71615(9) 0.012 Uani 1 4
O(3) O 0.42243(16) 0.51425(10) 0.63946(9) 0.011 Uani 1 4
O(4) O 0.43225(16) 1.13557(10) 0.40665(9) 0.012 Uani 1 4
O(1W) O 0.68711(16) 0.40330(10) 0.70733(9) 0.012 Uani 1 4
N(1) N 0.37089(19) 0.82277(12) 0.56302(10) 0.007 Uani 1 4
N(2) N 0.68928(19) 0.38798(12) 0.28896(11) 0.011 Uani 1 4
N(3) N 0.7299(2) 0.18562(13) 0.32290(12) 0.013 Uani 1 4
C(1) C 0.3941(2) 0.69459(13) 0.56437(12) 0.007 Uani 1 4
C(2) C 0.4276(2) 0.65406(14) 0.48263(12) 0.007 Uani 1 4
C(3) C 0.4313(2) 0.75670(13) 0.41672(12) 0.008 Uani 1 4
C(4) C 0.3730(2) 0.86598(13) 0.47035(11) 0.007 Uani 1 4
C(5) C 0.4979(2) 0.96507(13) 0.49771(12) 0.008 Uani 1 4
C(6) C 0.4983(2) 0.90077(14) 0.58655(12) 0.007 Uani 1 4
C(7) C 0.3880(2) 0.62511(14) 0.64719(12) 0.008 Uani 1 4
C(8) C 0.4548(2) 0.51136(15) 0.33616(11) 0.011 Uani 1 4
C(9) C 0.5111(2) 0.39123(15) 0.29875(13) 0.012 Uani 1 4
C(10) C 0.7803(2) 0.29112(15) 0.29613(13) 0.01 Uani 1 4
C(11) C 0.4421(2) 1.09594(14) 0.49537(12) 0.008 Uani 1 4
C(12) C 0.5635(2) 1.17683(14) 0.54267(14) 0.012 Uani 1 4
H(4O) H 0.3297 1.1109 0.3819 0.012 Uani 1 4
H(1W) H 0.5844 0.4393 0.6914 0.018 Uani 1 4
H(2W) H 0.6689 0.3322 0.7422 0.02 Uani 1 4
H(2) H 0.7461 0.4665 0.2757 0.026 Uani 1 4
H(31N) H 0.6112 0.1739 0.3402 0.017 Uani 1 4
H(32N) H 0.8092 0.1151 0.3265 0.015 Uani 1 4
H(3A) H 0.3488 0.7386 0.3621 0.019 Uani 1 4
H(3B) H 0.5547 0.7711 0.3915 0.02 Uani 1 4
H(4A) H 0.2552 0.9029 0.4481 0.017 Uani 1 4
H(5) H 0.6147 0.9535 0.4638 0.018 Uani 1 4
H(8A) H 0.3289 0.5288 0.3170 0.021 Uani 1 4
H(8B) H 0.5308 0.5842 0.3108 0.021 Uani 1 4
H(9A) H 0.4719 0.3176 0.3422 0.035 Uani 1 4
H(9B) H 0.4535 0.3770 0.2347 0.04 Uani 1 4
H(10) H 0.9078 0.2994 0.2784 0.024 Uani 1 4
H(11) H 0.3216 1.1040 0.5263 0.015 Uani 1 4
H(12A) H 0.6805 1.1743 0.5086 0.021 Uani 1 4
H(12B) H 0.5796 1.1447 0.6095 0.021 Uani 1 4
H(12C) H 0.5176 1.2695 0.5437 0.022 Uani 1 4

loop_
_atom_site_aniso_label
_atom_site_aniso_U_11
_atom_site_aniso_U_22
_atom_site_aniso_U_33
_atom_site_aniso_U_23
_atom_site_aniso_U_13
_atom_site_aniso_U_12
S(1) 0.00940(17) 0.00462(15) 0.00940(19) -0.00013(16) -0.00007(16) 0.00076(14)
O(1) 0.0143(7) 0.0150(6) 0.0102(7) 0.0032(5) -0.0058(5) -0.0063(5)
O(2) 0.0163(7) 0.0099(5) 0.0086(7) 0.0002(5) 0.0016(5) -0.0006(5)
O(3) 0.0168(6) 0.0062(5) 0.0113(7) 0.0025(5) -0.0009(5) 0.0000(5)
O(4) 0.0106(6) 0.0110(6) 0.0147(7) 0.0053(5) -0.0006(5) -0.0021(5)
O(1W) 0.0104(6) 0.0105(5) 0.0143(7) -0.0004(5) 0.0006(5) -0.0013(5)
N(1) 0.0075(7) 0.0071(6) 0.0074(8) -0.0001(5) 0.0012(5) 0.0006(5)
N(2) 0.0088(7) 0.0088(6) 0.0143(8) -0.0013(6) 0.0016(6) 0.0003(5)
N(3) 0.0121(8) 0.0097(7) 0.0163(9) 0.0001(6) 0.0010(6) 0.0025(5)
C(1) 0.0082(8) 0.0046(6) 0.0080(9) -0.0006(5) 0.0013(6) 0.0001(5)
C(2) 0.0086(7) 0.0051(7) 0.0075(8) -0.0001(5) 0.0011(6) 0.0005(5)
C(3) 0.0109(8) 0.0054(6) 0.0090(9) 0.0012(6) -0.0010(7) 0.0003(6)
C(4) 0.0084(8) 0.0059(6) 0.0071(9) 0.0009(6) -0.0011(6) -0.0005(6)
C(5) 0.0077(8) 0.0070(7) 0.0088(9) -0.0001(6) -0.0001(6) -0.0003(5)
C(6) 0.0079(8) 0.0078(6) 0.0064(8) 0.0002(6) -0.0017(6) -0.0009(5)
C(7) 0.0088(8) 0.0062(7) 0.0084(9) 0.0014(6) 0.0000(7) -0.0008(6)
C(8) 0.0138(8) 0.0085(7) 0.0111(8) -0.0007(6) 0.0007(7) 0.0038(7)
C(9) 0.0088(8) 0.0101(7) 0.0163(10) -0.0034(7) 0.0012(7) 0.0007(6)
C(10) 0.0096(8) 0.0104(7) 0.0112(9) -0.0009(7) 0.0000(7) 0.0017(6)
C(11) 0.0074(8) 0.0056(6) 0.0121(9) 0.0012(6) 0.0020(7) 0.0000(6)
C(12) 0.0136(9) 0.0071(6) 0.0166(9) -0.0003(7) 0.0003(8) -0.0017(6)
H(4O) 0.011187 0.016867 0.007749 0.003201 -0.003531 -0.005965
H(1W) 0.007991 0.019801 0.025855 0.004456 -0.001688 0.002103
H(2W) 0.016176 0.017032 0.026506 0.011956 0.003084 -0.003148
H(2) 0.028657 0.013813 0.035919 0.00289 0.007022 -0.003185
H(31N) 0.008803 0.01718 0.025294 0.001154 0.00332 0.002281
H(32N) 0.007693 0.012241 0.024677 0.001966 0.001021 0.001468
H(3A) 0.027602 0.018108 0.01193 -0.003401 -0.006996 0.002268
H(3B) 0.019862 0.01954 0.019206 0.000786 0.00788 -0.001451
H(4A) 0.015893 0.01627 0.017763 -0.001203 -0.00523 0.002962
H(5) 0.014731 0.019227 0.019386 0.000599 0.005637 0.002188
H(8A) 0.019436 0.022964 0.020803 -0.003937 -0.0049 0.010834
H(8B) 0.030203 0.014302 0.018209 0.001536 0.005226 -0.000517
H(9A) 0.02139 0.014563 0.068071 0.007265 0.012447 0.001946
H(9B) 0.035852 0.044844 0.040044 -0.031721 -0.022723 0.025636
H(10) 0.010556 0.026848 0.034186 0.001052 0.006503 0.000331
H(11) 0.011249 0.018604 0.014069 0.00058 0.00284 0.000509
H(12A) 0.013983 0.028028 0.02167 0.000343 0.00078 -0.005799
H(12B) 0.026512 0.024135 0.010899 0.002433 -0.006221 -0.004068
H(12C) 0.02826 0.010865 0.028328 -0.002057 -0.006538 0.000236

loop_
_atom_type_symbol
_atom_type_description
_atom_type_scat_dispersion_real
_atom_type_scat_dispersion_imag
_atom_type_scat_source
S S 0.1250 0.1230 'Invariom modelling (Acta Cryst. A61, 314--320)'
O O 0.0110 0.0060 'Invariom modelling (Acta Cryst. A61, 314--320)'
N N 0.0060 0.0030 'Invariom modelling (Acta Cryst. A61, 314--320)'
C C 0.0030 0.0020 'Invariom modelling (Acta Cryst. A61, 314--320)'
H H 0.0000 0.0000 'Invariom modelling (Acta Cryst. A61, 314--320)'

loop_
_geom_angle_atom_site_label_1
_geom_angle_atom_site_label_2
_geom_angle_atom_site_label_3
_geom_angle
_geom_angle_site_symmetry_1
_geom_angle_site_symmetry_2
_geom_angle_site_symmetry_3
_geom_angle_publ_flag
C(1) N(1) C(6) 120.47(14) 1_555 1_555 1_555 yes
N(1) C(1) C(2) 109.92(15) 1_555 1_555 1_555 yes
N(1) C(1) C(7) 121.41(15) 1_555 1_555 1_555 yes
C(2) C(1) C(7) 128.61(15) 1_555 1_555 1_555 yes
S(1) C(2) C(1) 125.53(13) 1_555 1_555 1_555 yes
S(1) C(2) C(3) 122.70(13) 1_555 1_555 1_555 yes
C(1) C(2) C(3) 111.71(14) 1_555 1_555 1_555 yes
C(2) C(3) C(4) 103.08(14) 1_555 1_555 1_555 yes
C(6) C(5) C(11) 117.60(15) 1_555 1_555 1_555 yes
O(1) C(6) N(1) 130.41(16) 1_555 1_555 1_555 yes
O(1) C(6) C(5) 136.22(16) 1_555 1_555 1_555 yes
N(1) C(6) C(5) 93.18(13) 1_555 1_555 1_555 yes
O(2) C(7) O(3) 126.45(17) 1_555 1_555 1_555 yes
O(2) C(7) C(1) 119.04(15) 1_555 1_555 1_555 yes
O(3) C(7) C(1) 114.51(16) 1_555 1_555 1_555 yes
N(2) C(10) N(3) 125.27(18) 1_555 1_555 1_555 yes
O(4) C(11) C(5) 109.37(14) 1_555 1_555 1_555 yes
O(4) C(11) C(12) 108.01(14) 1_555 1_555 1_555 yes
C(5) C(11) C(12) 110.66(14) 1_555 1_555 1_555 yes

loop_
_geom_bond_atom_site_label_1
_geom_bond_atom_site_label_2
_geom_bond_distance
_geom_bond_site_symmetry_1
_geom_bond_site_symmetry_2
_geom_bond_publ_flag
S(1) C(2) 1.7306(16) 1_555 1_555 yes
O(1) C(6) 1.203(2) 1_555 1_555 yes
O(2) C(7) 1.249(2) 1_555 1_555 yes
O(3) C(7) 1.2630(19) 1_555 1_555 yes
O(4) C(11) 1.429(2) 1_555 1_555 yes
O(4) H(4O) 0.9607 1_555 1_555 yes
O(1W) H(1W) 0.9618 1_555 1_555 yes
O(1W) H(2W) 0.9618 1_555 1_555 yes
N(1) C(1) 1.4298(19) 1_555 1_555 yes
N(1) C(6) 1.401(2) 1_555 1_555 yes
N(2) C(10) 1.309(2) 1_555 1_555 yes
N(2) H(2) 1.0059 1_555 1_555 yes
N(3) C(10) 1.303(2) 1_555 1_555 yes
C(1) C(2) 1.357(2) 1_555 1_555 yes
C(1) C(7) 1.483(2) 1_555 1_555 yes
C(2) C(3) 1.518(2) 1_555 1_555 yes
C(3) C(4) 1.537(2) 1_555 1_555 yes
C(5) C(6) 1.534(2) 1_555 1_555 yes
C(5) C(11) 1.517(2) 1_555 1_555 yes
C(8) C(9) 1.518(2) 1_555 1_555 yes
C(8) H(8A) 1.0893 1_555 1_555 yes
C(8) H(8B) 1.0893 1_555 1_555 yes
C(10) H(10) 1.0829 1_555 1_555 yes
C(11) C(12) 1.520(2) 1_555 1_555 yes
